data_2209224
loop_
_publ_author_name
'D\'eborah Gonz\'alez Mantero'
'Antonia Neels'
'Helen Stoeckli-Evans'

_publ_section_title
;
 <i>catena</i>-Poly[bis[silver(I)-\m-4,4'-bipyridine-\k^2^<i>N</i>:<i>N</i>']
 hexafluorosilicate dihydrate ethylene glycol disolvate]
;
_journal_coeditor_code IS2032
_journal_issue 6
_journal_name_full 'Acta Crystallographica Section E'
_journal_page_first m1381
_journal_page_last m1383
_journal_paper_doi 10.1107/S1600536806018150
_journal_volume 62
_journal_year 2006
_chemical_formula_iupac '[Ag (C10 H8 N2)]2 (Si F6) , 2H2 O , 2C2 H6 O2'
_chemical_formula_moiety '2C10 H8 Ag N2 + , Si F6 2- , 2C2 H6 O2 , 2H2 O'
_chemical_formula_sum 'C24 H32 Ag2 F6 N4 O6 Si'
_chemical_formula_weight 830.37
_chemical_name_systematic
;
catena-Poly[bis[silver(I)-\m-4,4'-bipyridine-\k^2^N:N'] hexafluorosilicate
dihydrate ethylene glycol disolvate]
;
_space_group_IT_number 7
_symmetry_cell_setting monoclinic
_symmetry_space_group_name_Hall 'P -2yc'
_symmetry_space_group_name_H-M 'P 1 c 1'
_atom_sites_solution_hydrogens geom
_atom_sites_solution_primary direct
_atom_sites_solution_secondary difmap
_audit_creation_method SHELXL97
_cell_angle_alpha 90.00
_cell_angle_beta 119.701(9)
_cell_angle_gamma 90.00
_cell_formula_units_Z 2
_cell_length_a 9.8887(8)
_cell_length_b 11.3492(6)
_cell_length_c 14.6304(12)
_cell_measurement_reflns_used 4500
_cell_measurement_temperature 153(2)
_cell_measurement_theta_max 25.90
_cell_measurement_theta_min 2.28
_cell_volume 1426.2(2)
_computing_cell_refinement 'CELL (Stoe & Cie, 2000)'
_computing_data_collection 'EXPOSE (Stoe & Cie, 2000)'
_computing_data_reduction 'INTEGRATE (Stoe & Cie, 2000)'
_computing_molecular_graphics 'PLATON (Spek, 2003)'
_computing_publication_material SHELXL97
_computing_structure_refinement 'SHELXL97 (Sheldrick, 1997)'
_computing_structure_solution 'SHELXS97 (Sheldrick, 1997)'
_diffrn_ambient_temperature 153(2)
_diffrn_detector_area_resol_mean 0.81
_diffrn_measured_fraction_theta_full 0.994
_diffrn_measured_fraction_theta_max 0.994
_diffrn_measurement_device_type 'Stow IPDS'
_diffrn_measurement_method \w
_diffrn_radiation_monochromator graphite
_diffrn_radiation_source 'fine-focus sealed tube'
_diffrn_radiation_type MoK\a
_diffrn_radiation_wavelength 0.71073
_diffrn_reflns_av_R_equivalents 0.0727
_diffrn_reflns_av_sigmaI/netI 0.0952
_diffrn_reflns_limit_h_max 12
_diffrn_reflns_limit_h_min -12
_diffrn_reflns_limit_k_max 13
_diffrn_reflns_limit_k_min -13
_diffrn_reflns_limit_l_max 17
_diffrn_reflns_limit_l_min -17
_diffrn_reflns_number 10905
_diffrn_reflns_theta_full 25.86
_diffrn_reflns_theta_max 25.86
_diffrn_reflns_theta_min 2.37
_diffrn_standards_decay_% 0
_diffrn_standards_number 0
_exptl_absorpt_coefficient_mu 1.502
_exptl_absorpt_correction_T_max 0.928
_exptl_absorpt_correction_T_min 0.252
_exptl_absorpt_correction_type 'empirical, refined from \DF'
_exptl_absorpt_process_details '(PLATON; Spek, 2003)'
_exptl_crystal_colour colourless
_exptl_crystal_density_diffrn 1.934
_exptl_crystal_density_method 'not measured'
_exptl_crystal_description needle
_exptl_crystal_F_000 828
_exptl_crystal_size_max 0.50
_exptl_crystal_size_mid 0.10
_exptl_crystal_size_min 0.05
_refine_diff_density_max 1.258
_refine_diff_density_min -0.963
_refine_ls_abs_structure_details 'Flack (1983), with 2401 Friedel pairs'
_refine_ls_abs_structure_Flack 0.36(6)
_refine_ls_extinction_method none
_refine_ls_goodness_of_fit_ref 0.836
_refine_ls_hydrogen_treatment mixed
_refine_ls_matrix_type full
_refine_ls_number_parameters 285
_refine_ls_number_reflns 5161
_refine_ls_number_restraints 8
_refine_ls_restrained_S_all 0.836
_refine_ls_R_factor_all 0.0668
_refine_ls_R_factor_gt 0.0421
_refine_ls_shift/su_max 0.000
_refine_ls_shift/su_mean 0.000
_refine_ls_structure_factor_coef Fsqd
_refine_ls_weighting_details 'calc w = 1/[\s^2^(Fo^2^)+(0.0419P)^2^] where P=(Fo^2^+2Fc^2^)/3'
_refine_ls_weighting_scheme calc
_refine_ls_wR_factor_gt 0.0878
_refine_ls_wR_factor_ref 0.0932
_reflns_number_gt 3559
_reflns_number_total 5161
_reflns_threshold_expression I>2\s(I)
_cod_data_source_file is2032.cif
_cod_data_source_block I
_cod_original_sg_symbol_H-M 'P c'
_cod_database_code 2209224
_cod_database_fobs_code 2209224

loop_
_symmetry_equiv_pos_as_xyz
'x, y, z'
'x, -y, z+1/2'

loop_
_atom_site_type_symbol
_atom_site_label
_atom_site_fract_x
_atom_site_fract_y
_atom_site_fract_z
_atom_site_U_iso_or_equiv
_atom_site_adp_type
_atom_site_calc_flag
_atom_site_refinement_flags
_atom_site_occupancy
C C1 0.2006(13) 0.4271(8) 0.0097(8) 0.0202(9) Uani d . 1
H H1 0.1089 0.4689 -0.0374 0.024 Uiso calc R 1
C C2 0.1980(14) 0.3040(8) 0.0038(9) 0.0202(9) Uani d . 1
H H2 0.1086 0.2637 -0.0481 0.024 Uiso calc R 1
C C3 0.3310(14) 0.2412(8) 0.0767(9) 0.0202(9) Uani d . 1
C C4 0.4568(14) 0.3069(8) 0.1481(9) 0.0202(9) Uani d . 1
H H4 0.5488 0.2674 0.1979 0.024 Uiso calc R 1
C C5 0.4522(12) 0.4281(8) 0.1488(7) 0.0202(9) Uani d . 1
H H5 0.5403 0.4704 0.2000 0.024 Uiso calc R 1
C C6 0.3282(15) 0.1106(8) 0.0751(10) 0.0168(9) Uani d . 1
C C7 0.1928(13) 0.0489(8) 0.0539(8) 0.0168(9) Uani d . 1
H H7 0.1003 0.0906 0.0380 0.020 Uiso calc R 1
C C8 0.1946(13) -0.0722(8) 0.0564(8) 0.0168(9) Uani d . 1
H H8 0.1021 -0.1126 0.0422 0.020 Uiso calc R 1
C C9 0.4527(13) -0.0755(8) 0.0991(8) 0.0168(9) Uani d . 1
H H9 0.5441 -0.1189 0.1152 0.020 Uiso calc R 1
C C10 0.4607(13) 0.0451(8) 0.0987(7) 0.0168(9) Uani d . 1
H H10 0.5551 0.0834 0.1143 0.020 Uiso calc R 1
C C11 0.1882(11) 0.4463(8) 0.2626(7) 0.0187(9) Uani d . 1
H H11 0.0958 0.4893 0.2190 0.022 Uiso calc R 1
C C12 0.1808(14) 0.3241(8) 0.2595(9) 0.0187(9) Uani d . 1
H H12 0.0876 0.2846 0.2117 0.022 Uiso calc R 1
C C13 0.3148(15) 0.2603(8) 0.3290(9) 0.0187(9) Uani d . 1
C C14 0.4450(14) 0.3241(7) 0.4008(9) 0.0187(9) Uani d . 1
H H14 0.5355 0.2841 0.4518 0.022 Uiso calc R 1
C C15 0.4418(12) 0.4456(8) 0.3973(8) 0.0187(9) Uani d . 1
H H15 0.5293 0.4887 0.4481 0.022 Uiso calc R 1
C C16 0.3147(17) 0.1304(9) 0.3282(10) 0.0195(8) Uani d . 1
C C17 0.1851(14) 0.0643(8) 0.3097(8) 0.0195(8) Uani d . 1
H H17 0.0932 0.1026 0.2994 0.023 Uiso calc R 1
C C18 0.1906(14) -0.0575(9) 0.3065(9) 0.0195(8) Uani d . 1
H H18 0.1022 -0.1013 0.2961 0.023 Uiso calc R 1
C C19 0.4419(14) -0.0519(9) 0.3347(8) 0.0195(8) Uani d . 1
H H19 0.5313 -0.0915 0.3419 0.023 Uiso calc R 1
C C20 0.4457(14) 0.0699(9) 0.3421(8) 0.0195(8) Uani d . 1
H H20 0.5374 0.1118 0.3567 0.023 Uiso calc R 1
C C21 0.7604(12) 0.7098(9) 0.4568(8) 0.025(2) Uani d . 1
H H21A 0.7909 0.7859 0.4391 0.030 Uiso calc R 1
H H21B 0.8496 0.6548 0.4824 0.030 Uiso calc R 1
C C22 0.7126(11) 0.7274(9) 0.5402(8) 0.026(2) Uani d . 1
H H22A 0.6100 0.7670 0.5084 0.032 Uiso calc R 1
H H22B 0.7029 0.6499 0.5674 0.032 Uiso calc R 1
C C23 0.8862(12) 0.3409(9) 0.3456(8) 0.025(2) Uani d . 1
H H23A 0.8087 0.3912 0.2883 0.031 Uiso calc R 1
H H23B 0.9911 0.3641 0.3591 0.031 Uiso calc R 1
C C24 0.8755(12) 0.3593(10) 0.4433(8) 0.031(2) Uani d . 1
H H24A 0.8691 0.4447 0.4545 0.037 Uiso calc R 1
H H24B 0.7797 0.3215 0.4348 0.037 Uiso calc R 1
Ag Ag1 0.31571(7) 0.67717(6) 0.08137(5) 0.0250(2) Uani d . 1
Ag Ag2 0.32234(7) 0.69514(6) 0.31672(5) 0.0252(2) Uani d . 1
F F1 0.8630(9) 0.1899(5) 0.7792(6) 0.0310(18) Uani d . 1
F F2 0.6398(10) 0.3172(5) 0.6862(7) 0.0286(19) Uani d . 1
F F3 0.8883(7) 0.3948(6) 0.8089(5) 0.0295(15) Uani d . 1
F F4 0.7830(7) 0.4288(5) 0.6245(5) 0.0327(15) Uani d . 1
F F5 1.0031(9) 0.3017(5) 0.7160(7) 0.0264(18) Uani d . 1
F F6 0.7554(8) 0.2208(6) 0.5960(5) 0.0280(15) Uani d . 1
N N1 0.3239(18) 0.4888(7) 0.0774(12) 0.0202(9) Uani d . 1
N N2 0.3228(15) -0.1369(6) 0.0780(10) 0.0168(9) Uani d . 1
N N3 0.3154(19) 0.5053(8) 0.3223(12) 0.0187(9) Uani d . 1
N N4 0.3174(16) -0.1168(7) 0.3176(11) 0.0195(8) Uani d . 1
O O1 0.6288(12) 0.6626(8) 0.3677(7) 0.034(2) Uani d . 1
H H1A 0.6368 0.6743 0.3139 0.051 Uiso calc R 1
O O2 0.8268(8) 0.7978(6) 0.6253(5) 0.0332(18) Uani d . 1
H H2A 0.8449 0.7683 0.6830 0.050 Uiso calc R 1
O O3 0.8582(10) 0.2200(6) 0.3141(6) 0.037(2) Uani d . 1
H H3 0.8038 0.1890 0.3371 0.055 Uiso calc R 1
O O4 1.0060(12) 0.3112(6) 0.5313(8) 0.035(2) Uani d . 1
H H4A 1.0499 0.3636 0.5772 0.052 Uiso calc R 1
O O5 0.7885(10) -0.0030(7) 0.8606(7) 0.035(2) Uani d D 1
H H1O 0.804(13) 0.054(8) 0.831(8) 0.052 Uiso d D 1
H H2O 0.873(7) -0.006(9) 0.917(5) 0.052 Uiso d D 1
O O6 0.8472(13) 0.0089(7) 0.5633(8) 0.042(3) Uani d D 1
H H3O 0.817(14) 0.062(7) 0.590(9) 0.064 Uiso d D 1
H H4O 0.810(15) -0.054(6) 0.575(11) 0.064 Uiso d D 1
Si Si1 0.8215(6) 0.3115(2) 0.7020(4) 0.0178(4) Uani d . 1

loop_
_atom_site_aniso_label
_atom_site_aniso_U_11
_atom_site_aniso_U_22
_atom_site_aniso_U_33
_atom_site_aniso_U_12
_atom_site_aniso_U_13
_atom_site_aniso_U_23
C1 0.017(2) 0.0222(18) 0.019(2) 0.0003(19) 0.0071(17) 0.0015(18)
C2 0.017(2) 0.0222(18) 0.019(2) 0.0003(19) 0.0071(17) 0.0015(18)
C3 0.017(2) 0.0222(18) 0.019(2) 0.0003(19) 0.0071(17) 0.0015(18)
C4 0.017(2) 0.0222(18) 0.019(2) 0.0003(19) 0.0071(17) 0.0015(18)
C5 0.017(2) 0.0222(18) 0.019(2) 0.0003(19) 0.0071(17) 0.0015(18)
C6 0.012(2) 0.0237(18) 0.0135(18) 0.000(2) 0.0050(16) -0.0003(19)
C7 0.012(2) 0.0237(18) 0.0135(18) 0.000(2) 0.0050(16) -0.0003(19)
C8 0.012(2) 0.0237(18) 0.0135(18) 0.000(2) 0.0050(16) -0.0003(19)
C9 0.012(2) 0.0237(18) 0.0135(18) 0.000(2) 0.0050(16) -0.0003(19)
C10 0.012(2) 0.0237(18) 0.0135(18) 0.000(2) 0.0050(16) -0.0003(19)
C11 0.014(2) 0.0244(17) 0.018(2) 0.0012(17) 0.0071(17) -0.0001(16)
C12 0.014(2) 0.0244(17) 0.018(2) 0.0012(17) 0.0071(17) -0.0001(16)
C13 0.014(2) 0.0244(17) 0.018(2) 0.0012(17) 0.0071(17) -0.0001(16)
C14 0.014(2) 0.0244(17) 0.018(2) 0.0012(17) 0.0071(17) -0.0001(16)
C15 0.014(2) 0.0244(17) 0.018(2) 0.0012(17) 0.0071(17) -0.0001(16)
C16 0.014(2) 0.0220(16) 0.0193(19) -0.0007(17) 0.0062(16) -0.0009(17)
C17 0.014(2) 0.0220(16) 0.0193(19) -0.0007(17) 0.0062(16) -0.0009(17)
C18 0.014(2) 0.0220(16) 0.0193(19) -0.0007(17) 0.0062(16) -0.0009(17)
C19 0.014(2) 0.0220(16) 0.0193(19) -0.0007(17) 0.0062(16) -0.0009(17)
C20 0.014(2) 0.0220(16) 0.0193(19) -0.0007(17) 0.0062(16) -0.0009(17)
C21 0.018(5) 0.031(6) 0.023(5) -0.008(4) 0.008(4) -0.009(4)
C22 0.020(5) 0.034(5) 0.024(5) 0.002(4) 0.010(4) -0.001(4)
C23 0.025(5) 0.031(5) 0.026(5) -0.012(4) 0.017(4) -0.008(4)
C24 0.028(6) 0.030(5) 0.045(7) -0.002(5) 0.026(5) -0.002(5)
Ag1 0.0249(5) 0.0195(4) 0.0282(5) -0.0001(3) 0.0114(4) 0.0002(3)
Ag2 0.0233(5) 0.0209(4) 0.0279(5) 0.0002(4) 0.0100(4) 0.0000(4)
F1 0.034(4) 0.032(4) 0.034(4) 0.003(3) 0.023(3) 0.013(3)
F2 0.015(4) 0.043(4) 0.028(4) 0.002(2) 0.011(3) -0.005(3)
F3 0.024(3) 0.032(3) 0.023(3) 0.000(2) 0.004(3) -0.005(2)
F4 0.036(4) 0.031(3) 0.029(3) 0.009(3) 0.014(3) 0.013(3)
F5 0.017(4) 0.035(4) 0.026(4) 0.000(2) 0.010(3) 0.003(2)
F6 0.028(3) 0.030(3) 0.024(3) -0.002(3) 0.011(3) -0.009(3)
N1 0.017(2) 0.0222(18) 0.019(2) 0.0003(19) 0.0071(17) 0.0015(18)
N2 0.012(2) 0.0237(18) 0.0135(18) 0.000(2) 0.0050(16) -0.0003(19)
N3 0.014(2) 0.0244(17) 0.018(2) 0.0012(17) 0.0071(17) -0.0001(16)
N4 0.014(2) 0.0220(16) 0.0193(19) -0.0007(17) 0.0062(16) -0.0009(17)
O1 0.030(6) 0.053(5) 0.021(5) -0.006(4) 0.014(4) -0.006(4)
O2 0.039(4) 0.035(4) 0.013(3) 0.001(3) 0.003(3) 0.000(3)
O3 0.068(6) 0.024(3) 0.027(4) -0.010(3) 0.029(4) -0.001(3)
O4 0.029(6) 0.044(5) 0.032(5) 0.002(3) 0.016(4) -0.003(3)
O5 0.034(4) 0.035(4) 0.043(5) 0.001(3) 0.025(4) 0.005(4)
O6 0.067(7) 0.022(4) 0.044(5) 0.004(4) 0.032(4) 0.003(3)
Si1 0.0139(8) 0.0211(9) 0.0161(8) -0.0006(11) 0.0058(7) 0.0018(11)

loop_
_atom_type_symbol
_atom_type_description
_atom_type_scat_dispersion_real
_atom_type_scat_dispersion_imag
_atom_type_scat_source
C C 0.0033 0.0016 'International Tables Vol C Tables 4.2.6.8 and 6.1.1.4'
H H 0.0000 0.0000 'International Tables Vol C Tables 4.2.6.8 and 6.1.1.4'
Ag Ag -0.8971 1.1015 'International Tables Vol C Tables 4.2.6.8 and 6.1.1.4'
F F 0.0171 0.0103 'International Tables Vol C Tables 4.2.6.8 and 6.1.1.4'
N N 0.0061 0.0033 'International Tables Vol C Tables 4.2.6.8 and 6.1.1.4'
O O 0.0106 0.0060 'International Tables Vol C Tables 4.2.6.8 and 6.1.1.4'
Si Si 0.0817 0.0704 'International Tables Vol C Tables 4.2.6.8 and 6.1.1.4'

loop_
_geom_angle_atom_site_label_1
_geom_angle_atom_site_label_2
_geom_angle_atom_site_label_3
_geom_angle_site_symmetry_1
_geom_angle_site_symmetry_3
_geom_angle
_geom_angle_publ_flag
N1 C1 C2 . . 123.7(10) ?
N1 C1 H1 . . 118.1 ?
C2 C1 H1 . . 118.1 ?
C1 C2 C3 . . 118.5(10) ?
C1 C2 H2 . . 120.8 ?
C3 C2 H2 . . 120.8 ?
C4 C3 C2 . . 116.9(8) ?
C4 C3 C6 . . 123.7(9) ?
C2 C3 C6 . . 119.4(9) ?
C5 C4 C3 . . 121.6(10) ?
C5 C4 H4 . . 119.2 ?
C3 C4 H4 . . 119.2 ?
N1 C5 C4 . . 121.4(10) ?
N1 C5 H5 . . 119.3 ?
C4 C5 H5 . . 119.3 ?
C10 C6 C7 . . 117.8(8) ?
C10 C6 C3 . . 121.5(9) ?
C7 C6 C3 . . 120.7(9) ?
C8 C7 C6 . . 119.6(9) ?
C8 C7 H7 . . 120.2 ?
C6 C7 H7 . . 120.2 ?
N2 C8 C7 . . 123.0(9) ?
N2 C8 H8 . . 118.5 ?
C7 C8 H8 . . 118.5 ?
N2 C9 C10 . . 124.1(9) ?
N2 C9 H9 . . 117.9 ?
C10 C9 H9 . . 117.9 ?
C9 C10 C6 . . 119.0(9) ?
C9 C10 H10 . . 120.5 ?
C6 C10 H10 . . 120.5 ?
N3 C11 C12 . . 123.5(10) ?
N3 C11 H11 . . 118.3 ?
C12 C11 H11 . . 118.3 ?
C11 C12 C13 . . 118.4(9) ?
C11 C12 H12 . . 120.8 ?
C13 C12 H12 . . 120.8 ?
C14 C13 C12 . . 117.7(8) ?
C14 C13 C16 . . 121.5(9) ?
C12 C13 C16 . . 120.8(9) ?
C15 C14 C13 . . 119.7(9) ?
C15 C14 H14 . . 120.1 ?
C13 C14 H14 . . 120.1 ?
N3 C15 C14 . . 121.3(9) ?
N3 C15 H15 . . 119.3 ?
C14 C15 H15 . . 119.3 ?
C20 C16 C17 . . 117.7(9) ?
C20 C16 C13 . . 119.8(10) ?
C17 C16 C13 . . 122.5(10) ?
C18 C17 C16 . . 119.8(10) ?
C18 C17 H17 . . 120.1 ?
C16 C17 H17 . . 120.1 ?
N4 C18 C17 . . 122.6(9) ?
N4 C18 H18 . . 118.7 ?
C17 C18 H18 . . 118.7 ?
N4 C19 C20 . . 123.1(10) ?
N4 C19 H19 . . 118.4 ?
C20 C19 H19 . . 118.4 ?
C19 C20 C16 . . 119.7(10) ?
C19 C20 H20 . . 120.2 ?
C16 C20 H20 . . 120.2 ?
O1 C21 C22 . . 106.2(9) ?
O1 C21 H21A . . 110.5 ?
C22 C21 H21A . . 110.5 ?
O1 C21 H21B . . 110.5 ?
C22 C21 H21B . . 110.5 ?
H21A C21 H21B . . 108.7 ?
O2 C22 C21 . . 110.1(8) ?
O2 C22 H22A . . 109.6 ?
C21 C22 H22A . . 109.6 ?
O2 C22 H22B . . 109.6 ?
C21 C22 H22B . . 109.6 ?
H22A C22 H22B . . 108.2 ?
O3 C23 C24 . . 110.3(8) ?
O3 C23 H23A . . 109.6 ?
C24 C23 H23A . . 109.6 ?
O3 C23 H23B . . 109.6 ?
C24 C23 H23B . . 109.6 ?
H23A C23 H23B . . 108.1 ?
O4 C24 C23 . . 110.6(9) ?
O4 C24 H24A . . 109.5 ?
C23 C24 H24A . . 109.5 ?
O4 C24 H24B . . 109.5 ?
C23 C24 H24B . . 109.5 ?
H24A C24 H24B . . 108.1 ?
N2 Ag1 N1 1_565 . 174.0(7) y
N4 Ag2 N3 1_565 . 175.1(7) y
C1 N1 C5 . . 117.8(7) ?
C1 N1 Ag1 . . 120.9(9) ?
C5 N1 Ag1 . . 121.1(9) ?
C9 N2 C8 . . 116.4(7) ?
C9 N2 Ag1 . 1_545 123.1(8) ?
C8 N2 Ag1 . 1_545 120.5(8) ?
C11 N3 C15 . . 118.6(8) ?
C11 N3 Ag2 . . 121.6(10) ?
C15 N3 Ag2 . . 119.4(9) ?
C19 N4 C18 . . 117.1(8) ?
C19 N4 Ag2 . 1_545 121.7(9) ?
C18 N4 Ag2 . 1_545 121.1(8) ?
C21 O1 H1A . . 109.5 ?
C22 O2 H2A . . 109.5 ?
C23 O3 H3 . . 109.5 ?
C24 O4 H4A . . 109.5 ?
H1O O5 H2O . . 101(6) ?
H3O O6 H4O . . 102(13) ?
F3 Si1 F4 . . 92.1(3) ?
F3 Si1 F2 . . 90.3(4) ?
F4 Si1 F2 . . 90.4(4) ?
F3 Si1 F6 . . 177.4(4) ?
F4 Si1 F6 . . 90.5(4) ?
F2 Si1 F6 . . 89.8(4) ?
F3 Si1 F1 . . 89.1(4) ?
F4 Si1 F1 . . 178.4(6) ?
F2 Si1 F1 . . 90.7(4) ?
F6 Si1 F1 . . 88.4(3) ?
F3 Si1 F5 . . 91.2(4) ?
F4 Si1 F5 . . 90.3(4) ?
F2 Si1 F5 . . 178.3(4) ?
F6 Si1 F5 . . 88.7(4) ?
F1 Si1 F5 . . 88.5(4) ?

loop_
_geom_bond_atom_site_label_1
_geom_bond_atom_site_label_2
_geom_bond_site_symmetry_2
_geom_bond_distance
_geom_bond_publ_flag
C1 N1 . 1.327(17) ?
C1 C2 . 1.400(13) ?
C1 H1 . 0.9500 ?
C2 C3 . 1.408(15) ?
C2 H2 . 0.9500 ?
C3 C4 . 1.381(16) ?
C3 C6 . 1.482(13) ?
C4 C5 . 1.377(13) ?
C4 H4 . 0.9500 ?
C5 N1 . 1.365(16) ?
C5 H5 . 0.9500 ?
C6 C10 . 1.393(15) ?
C6 C7 . 1.403(16) ?
C7 C8 . 1.375(13) ?
C7 H7 . 0.9500 ?
C8 N2 . 1.359(15) ?
C8 H8 . 0.9500 ?
C9 N2 . 1.356(15) ?
C9 C10 . 1.371(13) ?
C9 H9 . 0.9500 ?
C10 H10 . 0.9500 ?
C11 N3 . 1.306(17) ?
C11 C12 . 1.388(12) ?
C11 H11 . 0.9500 ?
C12 C13 . 1.407(16) ?
C12 H12 . 0.9500 ?
C13 C14 . 1.395(15) ?
C13 C16 . 1.474(13) ?
C14 C15 . 1.380(12) ?
C14 H14 . 0.9500 ?
C15 N3 . 1.366(17) ?
C15 H15 . 0.9500 ?
C16 C20 . 1.389(17) ?
C16 C17 . 1.391(16) ?
C17 C18 . 1.385(14) ?
C17 H17 . 0.9500 ?
C18 N4 . 1.360(16) ?
C18 H18 . 0.9500 ?
C19 N4 . 1.347(15) ?
C19 C20 . 1.385(14) ?
C19 H19 . 0.9500 ?
C20 H20 . 0.9500 ?
C21 O1 . 1.414(13) ?
C21 C22 . 1.525(14) ?
C21 H21A . 0.9900 ?
C21 H21B . 0.9900 ?
C22 O2 . 1.439(11) ?
C22 H22A . 0.9900 ?
C22 H22B . 0.9900 ?
C23 O3 . 1.430(11) ?
C23 C24 . 1.500(14) ?
C23 H23A . 0.9900 ?
C23 H23B . 0.9900 ?
C24 O4 . 1.406(14) ?
C24 H24A . 0.9900 ?
C24 H24B . 0.9900 ?
Ag1 N1 . 2.141(9) y
Ag1 N2 1_565 2.113(7) y
Ag2 N3 . 2.159(9) y
Ag2 N4 1_565 2.135(8) y
F1 Si1 . 1.699(7) ?
F2 Si1 . 1.697(10) ?
F3 Si1 . 1.659(8) ?
F4 Si1 . 1.666(7) ?
F5 Si1 . 1.707(10) ?
F6 Si1 . 1.698(8) ?
O1 H1A . 0.8400 ?
O2 H2A . 0.8400 ?
O3 H3 . 0.8400 ?
O4 H4A . 0.8400 ?
O5 H1O . 0.83(11) ?
O5 H2O . 0.84(7) ?
O6 H3O . 0.85(11) ?
O6 H4O . 0.86(10) ?

loop_
_geom_hbond_atom_site_label_D
_geom_hbond_atom_site_label_H
_geom_hbond_atom_site_label_A
_geom_hbond_site_symmetry_A
_geom_hbond_distance_DH
_geom_hbond_distance_HA
_geom_hbond_distance_DA
_geom_hbond_angle_DHA
_geom_hbond_publ_flag
O1 H1A F2 2_564 0.84 1.89 2.721(14) 173 yes
O2 H2A O3 2_565 0.84 1.86 2.630(11) 151 yes
O3 H3 O5 2_554 0.84 2.16 2.733(11) 126 yes
O4 H4A F5 . 0.84 2.40 2.719(14) 103 yes
O5 H1O F1 . 0.83(11) 1.93(10) 2.761(11) 173(11) yes
O6 H3O F6 . 0.85(11) 1.92(9) 2.696(12) 152(10) yes
O6 H4O O2 1_545 0.86(10) 1.81(8) 2.605(11) 153(14) yes
C23 H23A F3 2_564 0.99 2.52 3.049(12) 113 yes
C1 H1 F3 1_454 0.95 2.38 3.052(13) 127 yes
C8 H8 O4 2_454 0.95 2.42 3.208(14) 140 yes
C9 H9 F2 2_554 0.95 2.46 3.199(12) 134 yes
C9 H9 F6 2_554 0.95 2.52 3.437(16) 161 yes
C11 H11 F5 2_464 0.95 2.54 3.280(12) 135 yes
C12 H12 O2 2_464 0.95 2.43 3.349(16) 164 yes
C14 H14 F6 . 0.95 2.27 3.204(14) 168 yes
C18 H18 F1 2_454 0.95 2.47 3.410(17) 172 yes
C18 H18 F5 2_454 0.95 2.52 3.231(13) 131 yes

loop_
_geom_torsion_atom_site_label_1
_geom_torsion_atom_site_label_2
_geom_torsion_atom_site_label_3
_geom_torsion_atom_site_label_4
_geom_torsion_site_symmetry_4
_geom_torsion
_geom_torsion_publ_flag
N1 C1 C2 C3 . 3.0(19) ?
C1 C2 C3 C4 . -1.3(18) ?
C1 C2 C3 C6 . 177.2(10) ?
C2 C3 C4 C5 . 0.6(18) ?
C6 C3 C4 C5 . -177.8(10) ?
C3 C4 C5 N1 . -1.3(18) ?
C4 C3 C6 C10 . -36.2(17) ?
C2 C3 C6 C10 . 145.5(12) ?
C4 C3 C6 C7 . 141.1(13) ?
C2 C3 C6 C7 . -37.3(17) y
C10 C6 C7 C8 . -0.5(17) ?
C3 C6 C7 C8 . -177.8(9) ?
C6 C7 C8 N2 . -0.4(15) ?
N2 C9 C10 C6 . -0.2(15) ?
C7 C6 C10 C9 . 0.7(16) ?
C3 C6 C10 C9 . 178.1(9) ?
N3 C11 C12 C13 . 4.1(17) ?
C11 C12 C13 C14 . 3.2(16) ?
C11 C12 C13 C16 . -179.0(10) ?
C12 C13 C14 C15 . -3.9(17) ?
C16 C13 C14 C15 . 178.4(11) ?
C13 C14 C15 N3 . -2.4(18) ?
C14 C13 C16 C20 . -41.0(17) ?
C12 C13 C16 C20 . 141.4(12) ?
C14 C13 C16 C17 . 141.6(13) ?
C12 C13 C16 C17 . -36.1(17) y
C20 C16 C17 C18 . 0.4(16) ?
C13 C16 C17 C18 . 177.9(10) ?
C16 C17 C18 N4 . -2.0(15) ?
N4 C19 C20 C16 . -2.2(15) ?
C17 C16 C20 C19 . 1.6(17) ?
C13 C16 C20 C19 . -175.9(9) ?
O1 C21 C22 O2 . -167.9(8) ?
O3 C23 C24 O4 . 73.0(11) ?
C2 C1 N1 C5 . -4(2) ?
C2 C1 N1 Ag1 . -179.4(9) ?
C4 C5 N1 C1 . 3(2) ?
C4 C5 N1 Ag1 . 178.5(9) ?
C10 C9 N2 C8 . -0.6(18) ?
C10 C9 N2 Ag1 1_545 -179.2(8) ?
C7 C8 N2 C9 . 0.9(17) ?
C7 C8 N2 Ag1 1_545 179.5(8) ?
C12 C11 N3 C15 . -10.5(19) ?
C12 C11 N3 Ag2 . 176.3(9) ?
C14 C15 N3 C11 . 10(2) ?
C14 C15 N3 Ag2 . -177.1(9) ?
C20 C19 N4 C18 . 0.6(18) ?
C20 C19 N4 Ag2 1_545 -175.9(8) ?
C17 C18 N4 C19 . 1.5(18) ?
C17 C18 N4 Ag2 1_545 178.1(8) ?
